data_7001948
loop_
_publ_author_name
'Lorber, Christian'
'Vendier, Laure'

_publ_section_title
;
 Synthesis and structure of early transition metal NHC complexes
;
_journal_issue 35
_journal_name_full 'Dalton Transactions'
_journal_page_first 6972
_journal_paper_doi 10.1039/b905056f
_journal_year 2009
_chemical_compound_source
;
?
;
_chemical_formula_moiety ' C4 H14 Cl2 N2 O1 V1 '
_chemical_formula_sum 'C4 H14 Cl2 N2 O V'
_chemical_formula_weight 228.01
_chemical_name_systematic
;
?
;
_space_group_IT_number 15
_symmetry_cell_setting monoclinic
_symmetry_space_group_name_Hall '-C 2yc'
_symmetry_space_group_name_H-M 'C 1 2/c 1'
_atom_sites_solution_hydrogens geom
_atom_sites_solution_primary direct
_cell_angle_alpha 90
_cell_angle_beta 111.99(3)
_cell_angle_gamma 90
_cell_formula_units_Z 4
_cell_length_a 16.693(3)
_cell_length_b 9.6467(19)
_cell_length_c 6.5779(13)
_cell_measurement_reflns_used 8000
_cell_measurement_temperature 180
_cell_measurement_theta_max 26.0
_cell_measurement_theta_min 2.4
_cell_volume 982.2(4)
_computing_cell_refinement
;
IPDS (Stoe & Cie, 1996)
;
_computing_data_collection
;
IPDS (Stoe & Cie, 1996)
;
_computing_data_reduction
;
XRED (Stoe & Cie 1996)
;
_computing_molecular_graphics
;
CAMERON (Watkin et al 1996)
;
_computing_publication_material
;
CRYSTALS (Watkin et al 2003)
;
_computing_structure_refinement
;
CRYSTALS (Watkin et al 2003)
;
_computing_structure_solution
;
SIR92 (Altomare et al, 1994)
;
_diffrn_ambient_temperature 180
_diffrn_measured_fraction_theta_full 0.981
_diffrn_measured_fraction_theta_max 0.981
_diffrn_measurement_device_type
;
Stoe IPDS
;
_diffrn_measurement_method '\f scans'
_diffrn_radiation_monochromator graphite
_diffrn_radiation_type 'Mo K\a'
_diffrn_radiation_wavelength 0.71073
_diffrn_reflns_av_R_equivalents 0.09
_diffrn_reflns_limit_h_max 20
_diffrn_reflns_limit_h_min -20
_diffrn_reflns_limit_k_max 11
_diffrn_reflns_limit_k_min -11
_diffrn_reflns_limit_l_max 8
_diffrn_reflns_limit_l_min -8
_diffrn_reflns_number 4718
_diffrn_reflns_theta_full 26.017
_diffrn_reflns_theta_max 26.017
_diffrn_reflns_theta_min 2.488
_diffrn_standards_decay_% 0.00
_diffrn_standards_interval_count 0
_diffrn_standards_interval_time 0
_diffrn_standards_number 0
_exptl_absorpt_coefficient_mu 1.500
_exptl_absorpt_correction_T_max 0.88
_exptl_absorpt_correction_T_min 0.52
_exptl_absorpt_correction_type multi-scan
_exptl_absorpt_process_details
;
[c.f. r.h. blessing, acta cryst. (1995), a51, 33-38]
;
_exptl_crystal_colour ' pale blue '
_exptl_crystal_density_diffrn 1.542
_exptl_crystal_description ' stick '
_exptl_crystal_F_000 468
_exptl_crystal_size_max 0.60
_exptl_crystal_size_mid 0.12
_exptl_crystal_size_min 0.09
_refine_diff_density_max 1.41
_refine_diff_density_min -1.18
_refine_ls_extinction_method None
_refine_ls_goodness_of_fit_ref 0.9037
_refine_ls_hydrogen_treatment refU
_refine_ls_matrix_type full
_refine_ls_number_parameters 48
_refine_ls_number_reflns 749
_refine_ls_number_restraints 0
_refine_ls_R_factor_all 0.0803
_refine_ls_R_factor_gt 0.0721
_refine_ls_shift/su_max 0.000353
_refine_ls_structure_factor_coef F
_refine_ls_weighting_details
;
Method, part 1, Chebychev polynomial, (Watkin, 1994, Prince, 1982)
[weight] = 1.0/[A~0~*T~0~(x)+A~1~*T~1~(x) ... +A~n-1~]*T~n-1~(x)]
where A~i~ are the Chebychev coefficients listed below and x= Fcalc/Fmax
Method = Robust Weighting (Prince, 1982)
W = [weight] * [1-(deltaF/6*sigmaF)^2^]^2^
A~i~ are:
1.53 -0.536E-01 1.27 0.192E-02
;
_refine_ls_weighting_scheme calc
_refine_ls_wR_factor_all 0.0551
_refine_ls_wR_factor_gt 0.0547
_refine_ls_wR_factor_ref 0.0547
_reflns_limit_h_max 18
_reflns_limit_h_min -20
_reflns_limit_k_max 11
_reflns_limit_k_min 0
_reflns_limit_l_max 8
_reflns_limit_l_min 0
_reflns_number_gt 749
_reflns_number_total 923
_reflns_threshold_expression I>3.00u(I)
_cod_data_source_file b905056f.txt
_cod_data_source_block 13
_cod_depositor_comments
;
The following automatic conversions were performed:
'_symmetry_cell_setting' value 'Monoclinic' changed to 'monoclinic'
according to '/home/saulius/struct/CIF-dictionaries/cif_core.dic'
dictionary named 'cif_core.dic' version 2.4.1 from 2010-06-29.

Automatic conversion script
Id: cif_fix_enum 1527 2010-12-29 10:47:43Z saulius 
;
_cod_original_sg_symbol_H-M 'C 1 2/c 1 '
_cod_original_formula_sum ' C4 H14 Cl2 N2 O1 V1 '
_cod_database_code 7001948

loop_
_symmetry_equiv_pos_as_xyz
x,y,z
-x,-y,-z
x+1/2,y+1/2,z
-x+1/2,-y+1/2,-z
-x,y,-z+1/2
x,-y,z+1/2
-x+1/2,y+1/2,-z+1/2
x+1/2,-y+1/2,z+1/2

loop_
_atom_site_label
_atom_site_type_symbol
_atom_site_fract_x
_atom_site_fract_y
_atom_site_fract_z
_atom_site_U_iso_or_equiv
_atom_site_occupancy
_atom_site_adp_type
_atom_site_refinement_flags_posn
_atom_site_refinement_flags_adp
_atom_site_refinement_flags_occupancy
_atom_site_refinement_disorder_assembly
_atom_site_refinement_disorder_group
_atom_site_attached_hydrogens
V1 V 0.5000 0.17633(11) 0.2500 0.0164 1.0000 Uani S T . . . .
Cl1 Cl 0.59649(7) 0.26295(14) 0.57720(17) 0.0289 1.0000 Uani . . . . . .
O1 O 0.5000 0.0114(5) 0.2500 0.0228 1.0000 Uani S T . . . .
N1 N 0.4039(2) 0.2140(5) 0.3890(6) 0.0259 1.0000 Uani . . . . . .
C1 C 0.3784(4) 0.3606(5) 0.3895(9) 0.0360 1.0000 Uani . . . . . .
C2 C 0.3266(3) 0.1216(6) 0.2988(8) 0.0322 1.0000 Uani . . . . . .
H11 H 0.4314 0.4196 0.4505 0.044(6) 1.0000 Uiso . . . . . .
H12 H 0.3436 0.3905 0.2362 0.044(6) 1.0000 Uiso . . . . . .
H13 H 0.3431 0.3709 0.4823 0.044(6) 1.0000 Uiso . . . . . .
H14 H 0.4305 0.1922 0.5246 0.044(6) 1.0000 Uiso . . . . . .
H21 H 0.3459 0.0233 0.3006 0.044(6) 1.0000 Uiso . . . . . .
H22 H 0.2913 0.1497 0.1448 0.044(6) 1.0000 Uiso . . . . . .
H23 H 0.2908 0.1301 0.3909 0.044(6) 1.0000 Uiso . . . . . .

loop_
_atom_site_aniso_label
_atom_site_aniso_U_11
_atom_site_aniso_U_22
_atom_site_aniso_U_33
_atom_site_aniso_U_23
_atom_site_aniso_U_13
_atom_site_aniso_U_12
V1 0.0156(5) 0.0143(6) 0.0183(6) 0.0000 0.0050(4) 0.0000
Cl1 0.0292(6) 0.0371(8) 0.0183(6) -0.0052(4) 0.0065(4) -0.0078(4)
O1 0.0200(19) 0.020(2) 0.028(2) 0.0000 0.0090(17) 0.0000
N1 0.021(2) 0.036(2) 0.0195(19) 0.0025(15) 0.0069(15) 0.0048(15)
C1 0.053(3) 0.021(3) 0.040(3) 0.003(2) 0.025(2) 0.018(2)
C2 0.023(2) 0.038(3) 0.036(3) 0.002(2) 0.011(2) -0.004(2)

loop_
_atom_type_symbol
_atom_type_scat_dispersion_real
_atom_type_scat_dispersion_imag
_atom_type_scat_Cromer_Mann_a1
_atom_type_scat_Cromer_Mann_b1
_atom_type_scat_Cromer_Mann_a2
_atom_type_scat_Cromer_Mann_b2
_atom_type_scat_Cromer_Mann_a3
_atom_type_scat_Cromer_Mann_b3
_atom_type_scat_Cromer_Mann_a4
_atom_type_scat_Cromer_Mann_b4
_atom_type_scat_Cromer_Mann_c
_atom_type_scat_source
'C ' 0.0033 0.0016 2.3100 20.8439 1.0200 10.2075 1.5886 0.5687 0.8650 51.6512 0.2156 International_Tables_Vol_IV_Table_2.2B
'N ' 0.0061 0.0033 12.2126 0.0057 3.1322 9.8933 2.0125 28.9975 1.1663 0.5826 -11.5290 International_Tables_Vol_IV_Table_2.2B
'O ' 0.0106 0.0060 3.0485 13.2771 2.2868 5.7011 1.5463 0.3239 0.8670 32.9089 0.2508 International_Tables_Vol_IV_Table_2.2B
'Cl ' 0.1484 0.1585 11.4604 0.0104 7.1964 1.1662 6.2556 18.5194 1.6455 47.7784 -9.5574 International_Tables_Vol_IV_Table_2.2B
'V ' 0.3005 0.5294 10.2971 6.8657 7.3511 0.4385 2.0703 26.8938 2.0571 102.4780 1.2199 International_Tables_Vol_IV_Table_2.2B
'H ' 0.0000 0.0000 0.4930 10.5109 0.3229 26.1257 0.1402 3.1424 0.0408 57.7998 0.0030 International_Tables_Vol_IV_Table_2.2B

loop_
_geom_angle_atom_site_label_1
_geom_angle_site_symmetry_1
_geom_angle_atom_site_label_2
_geom_angle_site_symmetry_2
_geom_angle_atom_site_label_3
_geom_angle_site_symmetry_3
_geom_angle
_geom_angle_publ_flag
N1 . V1 . O1 . 99.71(13) yes
N1 . V1 . Cl1 . 85.04(11) yes
O1 . V1 . Cl1 . 111.22(4) yes
N1 . V1 . Cl1 5_655 87.95(11) yes
O1 . V1 . Cl1 5_655 111.22(4) yes
Cl1 . V1 . Cl1 5_655 137.55(8) yes
N1 . V1 . N1 5_655 160.6(3) yes
O1 . V1 . N1 5_655 99.71(13) yes
Cl1 . V1 . N1 5_655 87.95(11) yes
Cl1 5_655 V1 . N1 5_655 85.04(12) yes
H14 . N1 . C2 . 107.356 no
H14 . N1 . C1 . 105.589 no
C2 . N1 . C1 . 111.3(4) yes
H14 . N1 . V1 . 102.867 no
C2 . N1 . V1 . 113.6(3) yes
C1 . N1 . V1 . 115.1(3) yes
H13 . C1 . H12 . 109.478 no
H13 . C1 . H11 . 109.472 no
H12 . C1 . H11 . 109.475 no
H13 . C1 . N1 . 109.468 no
H12 . C1 . N1 . 109.467 no
H11 . C1 . N1 . 109.467 no
H23 . C2 . H22 . 109.476 no
H23 . C2 . H21 . 109.476 no
H22 . C2 . H21 . 109.474 no
H23 . C2 . N1 . 109.469 no
H22 . C2 . N1 . 109.464 no
H21 . C2 . N1 . 109.469 no

loop_
_geom_bond_atom_site_label_1
_geom_bond_site_symmetry_1
_geom_bond_atom_site_label_2
_geom_bond_site_symmetry_2
_geom_bond_distance
_geom_bond_publ_flag
V1 . N1 . 2.154(4) yes
V1 . O1 . 1.591(5) yes
V1 . Cl1 . 2.3085(14) yes
V1 . Cl1 5_655 2.3085(14) yes
V1 . N1 5_655 2.154(4) yes
N1 . H14 . 0.860 no
N1 . C2 . 1.497(6) yes
N1 . C1 . 1.477(6) yes
C1 . H13 . 1.000 no
C1 . H12 . 1.000 no
C1 . H11 . 1.000 no
C2 . H23 . 1.000 no
C2 . H22 . 1.000 no
C2 . H21 . 1.000 no
